data_7205023
loop_
_publ_author_name
'Eklund, Patrik'
'Sillanp\"a\"a, Reijo'
'Sj\"oholm, Rainer'

_publ_section_title
;
 Synthetic transformation of hydroxymatairesinol from Norway spruce (Picea
 abies) to 7-hydroxysecoisolariciresinol, (+)-lariciresinol and
 (+)-cyclolariciresinol
;
_journal_issue 16
_journal_name_full 'Journal of the Chemical Society, Perkin Transactions 1'
_journal_page_first 1906
_journal_paper_doi 10.1039/b202493d
_journal_year 2002
_chemical_formula_moiety 'C20 H26 O7, C1 H4 O1 ?'
_chemical_formula_sum 'C21 H30 O8'
_chemical_formula_weight 410.45
_chemical_name_systematic
;
?
;
_space_group_IT_number 19
_symmetry_cell_setting orthorhombic
_symmetry_space_group_name_Hall 'P 2ac 2ab'
_symmetry_space_group_name_H-M 'P 21 21 21'
_atom_sites_solution_hydrogens geom
_atom_sites_solution_primary direct
_atom_sites_solution_secondary difmap
_audit_creation_method SHELXL-97
_cell_angle_alpha 90.00
_cell_angle_beta 90.00
_cell_angle_gamma 90.00
_cell_formula_units_Z 4
_cell_length_a 8.9956(2)
_cell_length_b 12.2107(2)
_cell_length_c 18.5397(5)
_cell_measurement_reflns_used 6675
_cell_measurement_temperature 173(2)
_cell_measurement_theta_max 25.028
_cell_measurement_theta_min 1.018
_cell_volume 2036.45(8)
_computing_cell_refinement 'HKL Scalepack (Otwinowski & Minor 1997)'
_computing_data_collection 'Collect (Nonius BV, 1997-2000)'
_computing_data_reduction 'HKL Denzo and Scalepack (Otwinowski & Minor 1997)'
_computing_molecular_graphics 'Ortep-3 for Windows (Farrugia, 1997)'
_computing_publication_material 'WinGX publication routines (Farrugia, 1999)'
_computing_structure_refinement 'SHELXL-97 (Sheldrick, 1997)'
_computing_structure_solution 'SHELXS-97 (Sheldrick, 1997)'
_diffrn_ambient_temperature 173(2)
_diffrn_detector 'CCD plate'
_diffrn_detector_area_resol_mean 9
_diffrn_measured_fraction_theta_full 0.997
_diffrn_measured_fraction_theta_max 0.997
_diffrn_measurement_device '95mm CCD camera on \k-goniostat'
_diffrn_measurement_device_type KappaCCD
_diffrn_measurement_method 'CCD rotation images, thick slices'
_diffrn_radiation_monochromator 'horizonally mounted graphite crystal'
_diffrn_radiation_probe x-ray
_diffrn_radiation_type MoK\a
_diffrn_radiation_wavelength 0.71073
_diffrn_reflns_av_R_equivalents 0.0413
_diffrn_reflns_av_sigmaI/netI 0.0377
_diffrn_reflns_limit_h_max 10
_diffrn_reflns_limit_h_min -10
_diffrn_reflns_limit_k_max 14
_diffrn_reflns_limit_k_min -14
_diffrn_reflns_limit_l_max 22
_diffrn_reflns_limit_l_min -22
_diffrn_reflns_number 12147
_diffrn_reflns_theta_full 25.03
_diffrn_reflns_theta_max 25.03
_diffrn_reflns_theta_min 2.00
_diffrn_source 'Enraf Nonius FR590'
_diffrn_standards_decay_% 0
_exptl_absorpt_coefficient_mu 0.102
_exptl_absorpt_correction_T_max 0.9858
_exptl_absorpt_correction_T_min 0.9759
_exptl_absorpt_correction_type none
_exptl_crystal_colour colourless
_exptl_crystal_density_diffrn 1.339
_exptl_crystal_density_method 'not measured'
_exptl_crystal_description plate
_exptl_crystal_F_000 880
_exptl_crystal_size_max 0.24
_exptl_crystal_size_mid 0.22
_exptl_crystal_size_min 0.14
_refine_diff_density_max 0.733
_refine_diff_density_min -0.256
_refine_diff_density_rms 0.049
_refine_ls_abs_structure_details 'Flack H D (1983), Acta Cryst. A39, 876-881'
_refine_ls_abs_structure_Flack 0.6(10)
_refine_ls_extinction_method none
_refine_ls_goodness_of_fit_ref 1.091
_refine_ls_hydrogen_treatment mixed
_refine_ls_matrix_type full
_refine_ls_number_parameters 287
_refine_ls_number_reflns 3585
_refine_ls_number_restraints 1
_refine_ls_restrained_S_all 1.094
_refine_ls_R_factor_all 0.0492
_refine_ls_R_factor_gt 0.0400
_refine_ls_shift/su_max 0.000
_refine_ls_shift/su_mean 0.000
_refine_ls_structure_factor_coef Fsqd
_refine_ls_weighting_details 'calc w=1/[\s^2^(Fo^2^)+(0.0504P)^2^+0.6598P] where P=(Fo^2^+2Fc^2^)/3'
_refine_ls_weighting_scheme calc
_refine_ls_wR_factor_gt 0.0949
_refine_ls_wR_factor_ref 0.0998
_reflns_number_gt 3192
_reflns_number_total 3585
_reflns_threshold_expression >2\s(I)
_cod_data_source_file b202493d.txt
_cod_data_source_block seco2
_cod_depositor_comments
;
The following automatic conversions were performed:

'_exptl_absorpt_correction_type' tag value 'no' was replaced with
'none' value.

Automatic conversion script
Id: cif_fix_values 1646 2011-03-28 12:23:43Z adriana 
;
_cod_database_code 7205023

loop_
_symmetry_equiv_pos_as_xyz
'x, y, z'
'-x+1/2, -y, z+1/2'
'x+1/2, -y+1/2, -z'
'-x, y+1/2, -z+1/2'

loop_
_atom_site_label
_atom_site_type_symbol
_atom_site_fract_x
_atom_site_fract_y
_atom_site_fract_z
_atom_site_U_iso_or_equiv
_atom_site_adp_type
_atom_site_occupancy
_atom_site_symmetry_multiplicity
_atom_site_calc_flag
_atom_site_refinement_flags
_atom_site_disorder_assembly
_atom_site_disorder_group
O3' O 0.88798(18) 0.54497(12) -0.05201(9) 0.0211(4) Uani 1 1 d . . .
O4' O 0.74300(19) 0.70149(14) -0.11779(9) 0.0201(4) Uani 1 1 d . . .
H4' H 0.707(3) 0.761(3) -0.1291(16) 0.034(9) Uiso 1 1 d . . .
O9' O 0.72371(18) 0.47674(14) 0.29346(9) 0.0216(4) Uani 1 1 d . . .
H9' H 0.734(3) 0.430(2) 0.3269(15) 0.022(7) Uiso 1 1 d . . .
O3 O 0.49457(19) 0.50423(13) -0.12527(9) 0.0258(4) Uani 1 1 d . . .
O4 O 0.7027(2) 0.34582(14) -0.12235(11) 0.0256(4) Uani 1 1 d . . .
H4 H 0.708(4) 0.396(3) -0.153(2) 0.053(11) Uiso 1 1 d . . .
O7 O 0.3571(2) 0.34305(16) 0.18078(11) 0.0403(5) Uani 1 1 d D . .
H7 H 0.319(4) 0.282(2) 0.1610(17) 0.048 Uiso 1 1 d D . .
O9 O 0.1584(2) 0.61249(14) 0.18072(10) 0.0261(4) Uani 1 1 d . . .
H9 H 0.092(4) 0.561(3) 0.1881(18) 0.045(9) Uiso 1 1 d . . .
O10 O -0.0426(2) 0.44787(14) 0.19935(11) 0.0298(4) Uani 1 1 d . . .
H10 H -0.114(4) 0.459(2) 0.2292(17) 0.036(8) Uiso 1 1 d . . .
C1' C 0.6780(2) 0.65971(17) 0.10344(13) 0.0161(5) Uani 1 1 d . . .
C2' C 0.7746(2) 0.59130(18) 0.06429(12) 0.0166(5) Uani 1 1 d . . .
H2' H 0.8257 0.5338 0.0884 0.020 Uiso 1 1 calc R . .
C3' C 0.7958(2) 0.60685(17) -0.00877(13) 0.0161(5) Uani 1 1 d . . .
C4' C 0.7206(3) 0.69183(18) -0.04495(12) 0.0161(5) Uani 1 1 d . . .
C5' C 0.6275(3) 0.75974(18) -0.00644(13) 0.0178(5) Uani 1 1 d . . .
H5' H 0.5775 0.8179 -0.0303 0.021 Uiso 1 1 calc R . .
C6' C 0.6061(3) 0.74367(17) 0.06750(13) 0.0176(5) Uani 1 1 d . . .
H6' H 0.5414 0.7910 0.0934 0.021 Uiso 1 1 calc R . .
C7' C 0.6495(3) 0.63748(18) 0.18252(13) 0.0186(5) Uani 1 1 d . . .
H7'1 H 0.5901 0.6982 0.2030 0.022 Uiso 1 1 calc R . .
H7'2 H 0.7456 0.6349 0.2085 0.022 Uiso 1 1 calc R . .
C8' C 0.5654(2) 0.52766(18) 0.19434(12) 0.0162(5) Uani 1 1 d . . .
H8' H 0.6195 0.4703 0.1661 0.019 Uiso 1 1 calc R . .
C9' C 0.5702(3) 0.4930(2) 0.27311(13) 0.0206(5) Uani 1 1 d . . .
H9'1 H 0.5247 0.5503 0.3037 0.025 Uiso 1 1 calc R . .
H9'2 H 0.5136 0.4242 0.2798 0.025 Uiso 1 1 calc R . .
C1 C 0.4434(3) 0.40050(18) 0.06113(13) 0.0186(5) Uani 1 1 d . . .
C2 C 0.4220(3) 0.46399(19) -0.00103(13) 0.0196(5) Uani 1 1 d . . .
H2 H 0.3486 0.5199 -0.0011 0.024 Uiso 1 1 calc R . .
C3 C 0.5062(3) 0.44607(18) -0.06186(13) 0.0184(5) Uani 1 1 d . . .
C4 C 0.6156(3) 0.36388(18) -0.06217(13) 0.0207(5) Uani 1 1 d . . .
C5 C 0.6347(3) 0.29919(18) -0.00168(15) 0.0243(6) Uani 1 1 d . . .
H5 H 0.7064 0.2421 -0.0021 0.029 Uiso 1 1 calc R . .
C6 C 0.5495(3) 0.31727(18) 0.05961(14) 0.0224(5) Uani 1 1 d . . .
H6 H 0.5637 0.2725 0.1009 0.027 Uiso 1 1 calc R . .
C7 C 0.3544(3) 0.42703(18) 0.12823(13) 0.0193(5) Uani 1 1 d . . .
H70 H 0.2485 0.4372 0.1131 0.023 Uiso 1 1 calc R . .
C8 C 0.4060(3) 0.53481(18) 0.16295(12) 0.0167(5) Uani 1 1 d . . .
H8 H 0.4103 0.5899 0.1231 0.020 Uiso 1 1 calc R . .
C9 C 0.2912(3) 0.5778(2) 0.21708(13) 0.0208(5) Uani 1 1 d . . .
H91 H 0.2665 0.5194 0.2521 0.026(7) Uiso 1 1 calc R . .
H92 H 0.3339 0.6402 0.2441 0.013(6) Uiso 1 1 calc R . .
C11 C 0.9708(3) 0.4605(2) -0.01759(14) 0.0242(6) Uani 1 1 d . . .
H11A H 0.9022 0.4075 0.0041 0.036 Uiso 1 1 calc R . .
H11B H 1.0336 0.4924 0.0201 0.036 Uiso 1 1 calc R . .
H11C H 1.0334 0.4234 -0.0533 0.036 Uiso 1 1 calc R . .
C10 C 0.3875(3) 0.5904(2) -0.12676(14) 0.0263(6) Uani 1 1 d . . .
H10A H 0.4097 0.6431 -0.0884 0.039 Uiso 1 1 calc R . .
H10B H 0.2880 0.5598 -0.1193 0.039 Uiso 1 1 calc R . .
H10C H 0.3913 0.6273 -0.1736 0.039 Uiso 1 1 calc R . .
C12 C -0.0563(4) 0.3365(2) 0.17741(19) 0.0429(8) Uani 1 1 d . . .
H12A H 0.0250 0.3180 0.1444 0.064 Uiso 1 1 calc R . .
H12B H -0.1517 0.3260 0.1529 0.064 Uiso 1 1 calc R . .
H12C H -0.0516 0.2889 0.2199 0.064 Uiso 1 1 calc R . .

loop_
_atom_site_aniso_label
_atom_site_aniso_U_11
_atom_site_aniso_U_22
_atom_site_aniso_U_33
_atom_site_aniso_U_23
_atom_site_aniso_U_13
_atom_site_aniso_U_12
O3' 0.0231(9) 0.0184(8) 0.0216(9) 0.0001(7) 0.0050(7) 0.0072(7)
O4' 0.0270(9) 0.0182(8) 0.0150(9) 0.0027(7) 0.0014(7) 0.0051(7)
O9' 0.0211(9) 0.0238(9) 0.0198(9) 0.0060(8) -0.0041(7) 0.0008(7)
O3 0.0271(9) 0.0298(10) 0.0204(10) 0.0044(7) 0.0063(8) 0.0075(7)
O4 0.0296(10) 0.0196(8) 0.0276(10) -0.0008(8) 0.0106(8) 0.0028(7)
O7 0.0548(13) 0.0319(10) 0.0343(12) 0.0041(9) 0.0002(10) -0.0134(10)
O9 0.0191(9) 0.0258(9) 0.0334(11) 0.0098(8) -0.0014(8) -0.0003(8)
O10 0.0252(10) 0.0291(10) 0.0351(12) 0.0003(8) 0.0070(9) -0.0011(8)
C1' 0.0150(11) 0.0166(11) 0.0168(13) -0.0012(9) -0.0006(9) -0.0059(9)
C2' 0.0169(11) 0.0143(10) 0.0185(13) 0.0030(9) -0.0016(10) -0.0002(9)
C3' 0.0125(11) 0.0131(10) 0.0227(13) 0.0006(9) 0.0026(10) -0.0009(9)
C4' 0.0175(11) 0.0172(10) 0.0135(12) 0.0016(9) 0.0002(9) -0.0021(9)
C5' 0.0181(12) 0.0154(11) 0.0198(13) 0.0036(9) -0.0009(10) 0.0027(9)
C6' 0.0181(12) 0.0122(10) 0.0226(14) -0.0011(9) 0.0008(10) -0.0005(9)
C7' 0.0209(12) 0.0191(11) 0.0158(12) -0.0022(9) -0.0005(10) -0.0023(9)
C8' 0.0164(11) 0.0166(10) 0.0157(12) 0.0006(9) 0.0014(9) -0.0006(9)
C9' 0.0169(12) 0.0265(12) 0.0183(13) 0.0039(10) -0.0023(10) -0.0012(10)
C1 0.0182(11) 0.0181(11) 0.0196(13) -0.0047(10) -0.0028(10) -0.0081(9)
C2 0.0166(11) 0.0217(11) 0.0205(13) -0.0039(10) -0.0023(10) -0.0005(9)
C3 0.0185(12) 0.0195(11) 0.0173(12) -0.0020(10) -0.0025(10) -0.0033(9)
C4 0.0208(12) 0.0193(11) 0.0221(14) -0.0064(10) 0.0019(11) -0.0036(9)
C5 0.0258(13) 0.0154(11) 0.0317(15) -0.0002(10) -0.0002(11) 0.0006(10)
C6 0.0283(13) 0.0157(11) 0.0230(14) 0.0017(10) -0.0015(12) -0.0033(10)
C7 0.0188(12) 0.0234(12) 0.0158(12) 0.0022(9) 0.0021(10) -0.0068(9)
C8 0.0181(12) 0.0187(11) 0.0132(12) 0.0025(10) 0.0003(9) -0.0028(9)
C9 0.0178(12) 0.0242(12) 0.0203(13) 0.0060(10) -0.0015(10) 0.0006(10)
C11 0.0231(13) 0.0192(12) 0.0303(14) 0.0021(11) 0.0002(11) 0.0085(10)
C10 0.0254(13) 0.0306(13) 0.0228(14) 0.0037(11) 0.0014(11) 0.0090(11)
C12 0.0448(18) 0.0376(16) 0.047(2) -0.0054(14) 0.0042(15) 0.0045(14)

loop_
_atom_type_symbol
_atom_type_description
_atom_type_scat_dispersion_real
_atom_type_scat_dispersion_imag
_atom_type_scat_source
C C 0.0033 0.0016 'International Tables Vol C Tables 4.2.6.8 and 6.1.1.4'
H H 0.0000 0.0000 'International Tables Vol C Tables 4.2.6.8 and 6.1.1.4'
O O 0.0106 0.0060 'International Tables Vol C Tables 4.2.6.8 and 6.1.1.4'

loop_
_geom_angle_atom_site_label_1
_geom_angle_atom_site_label_2
_geom_angle_atom_site_label_3
_geom_angle
_geom_angle_site_symmetry_1
_geom_angle_site_symmetry_3
_geom_angle_publ_flag
C3' O3' C11 116.81(18) . . ?
C4' O4' H4' 106(2) . . ?
C9' O9' H9' 112.7(18) . . ?
C3 O3 C10 116.61(18) . . ?
C4 O4 H4 118(2) . . ?
C7 O7 H7 108(2) . . ?
C9 O9 H9 106(2) . . ?
C12 O10 H10 105(2) . . ?
C6' C1' C2' 118.7(2) . . ?
C6' C1' C7' 121.4(2) . . ?
C2' C1' C7' 119.9(2) . . ?
C3' C2' C1' 120.6(2) . . ?
C3' C2' H2' 119.7 . . ?
C1' C2' H2' 119.7 . . ?
O3' C3' C2' 125.31(19) . . ?
O3' C3' C4' 114.6(2) . . ?
C2' C3' C4' 120.1(2) . . ?
O4' C4' C5' 123.2(2) . . ?
O4' C4' C3' 117.5(2) . . ?
C5' C4' C3' 119.2(2) . . ?
C4' C5' C6' 120.5(2) . . ?
C4' C5' H5' 119.8 . . ?
C6' C5' H5' 119.8 . . ?
C1' C6' C5' 120.8(2) . . ?
C1' C6' H6' 119.6 . . ?
C5' C6' H6' 119.6 . . ?
C1' C7' C8' 111.93(18) . . ?
C1' C7' H7'1 109.2 . . ?
C8' C7' H7'1 109.2 . . ?
C1' C7' H7'2 109.2 . . ?
C8' C7' H7'2 109.2 . . ?
H7'1 C7' H7'2 107.9 . . ?
C9' C8' C8 113.73(19) . . ?
C9' C8' C7' 111.20(18) . . ?
C8 C8' C7' 110.40(18) . . ?
C9' C8' H8' 107.0 . . ?
C8 C8' H8' 107.0 . . ?
C7' C8' H8' 107.0 . . ?
O9' C9' C8' 108.42(19) . . ?
O9' C9' H9'1 110.0 . . ?
C8' C9' H9'1 110.0 . . ?
O9' C9' H9'2 110.0 . . ?
C8' C9' H9'2 110.0 . . ?
H9'1 C9' H9'2 108.4 . . ?
C6 C1 C2 118.7(2) . . ?
C6 C1 C7 122.3(2) . . ?
C2 C1 C7 118.9(2) . . ?
C3 C2 C1 120.7(2) . . ?
C3 C2 H2 119.7 . . ?
C1 C2 H2 119.7 . . ?
C2 C3 O3 125.2(2) . . ?
C2 C3 C4 120.2(2) . . ?
O3 C3 C4 114.7(2) . . ?
O4 C4 C5 119.6(2) . . ?
O4 C4 C3 121.0(2) . . ?
C5 C4 C3 119.4(2) . . ?
C4 C5 C6 120.3(2) . . ?
C4 C5 H5 119.8 . . ?
C6 C5 H5 119.8 . . ?
C5 C6 C1 120.7(2) . . ?
C5 C6 H6 119.7 . . ?
C1 C6 H6 119.7 . . ?
O7 C7 C1 113.7(2) . . ?
O7 C7 C8 109.09(19) . . ?
C1 C7 C8 111.54(18) . . ?
O7 C7 H70 107.4 . . ?
C1 C7 H70 107.4 . . ?
C8 C7 H70 107.4 . . ?
C9 C8 C7 111.34(19) . . ?
C9 C8 C8' 113.38(19) . . ?
C7 C8 C8' 112.88(19) . . ?
C9 C8 H8 106.2 . . ?
C7 C8 H8 106.2 . . ?
C8' C8 H8 106.2 . . ?
O9 C9 C8 110.75(19) . . ?
O9 C9 H91 109.5 . . ?
C8 C9 H91 109.5 . . ?
O9 C9 H92 109.5 . . ?
C8 C9 H92 109.5 . . ?
H91 C9 H92 108.1 . . ?
O3' C11 H11A 109.5 . . ?
O3' C11 H11B 109.5 . . ?
H11A C11 H11B 109.5 . . ?
O3' C11 H11C 109.5 . . ?
H11A C11 H11C 109.5 . . ?
H11B C11 H11C 109.5 . . ?
O3 C10 H10A 109.5 . . ?
O3 C10 H10B 109.5 . . ?
H10A C10 H10B 109.5 . . ?
O3 C10 H10C 109.5 . . ?
H10A C10 H10C 109.5 . . ?
H10B C10 H10C 109.5 . . ?
O10 C12 H12A 109.5 . . ?
O10 C12 H12B 109.5 . . ?
H12A C12 H12B 109.5 . . ?
O10 C12 H12C 109.5 . . ?
H12A C12 H12C 109.5 . . ?
H12B C12 H12C 109.5 . . ?

loop_
_geom_bond_atom_site_label_1
_geom_bond_atom_site_label_2
_geom_bond_distance
_geom_bond_site_symmetry_2
_geom_bond_publ_flag
O3' C3' 1.379(3) . ?
O3' C11 1.423(3) . ?
O4' C4' 1.371(3) . ?
O4' H4' 0.82(3) . ?
O9' C9' 1.445(3) . ?
O9' H9' 0.85(3) . ?
O3 C3 1.378(3) . ?
O3 C10 1.426(3) . ?
O4 C4 1.381(3) . ?
O4 H4 0.84(4) . ?
O7 C7 1.415(3) . ?
O7 H7 0.894(18) . ?
O9 C9 1.436(3) . ?
O9 H9 0.88(4) . ?
O10 C12 1.425(3) . ?
O10 H10 0.86(3) . ?
C1' C6' 1.383(3) . ?
C1' C2' 1.407(3) . ?
C1' C7' 1.513(3) . ?
C2' C3' 1.381(3) . ?
C2' H2' 0.9500 . ?
C3' C4' 1.409(3) . ?
C4' C5' 1.378(3) . ?
C5' C6' 1.398(3) . ?
C5' H5' 0.9500 . ?
C6' H6' 0.9500 . ?
C7' C8' 1.555(3) . ?
C7' H7'1 0.9900 . ?
C7' H7'2 0.9900 . ?
C8' C9' 1.521(3) . ?
C8' C8 1.550(3) . ?
C8' H8' 1.0000 . ?
C9' H9'1 0.9900 . ?
C9' H9'2 0.9900 . ?
C1 C6 1.394(3) . ?
C1 C2 1.402(3) . ?
C1 C7 1.515(3) . ?
C2 C3 1.376(3) . ?
C2 H2 0.9500 . ?
C3 C4 1.406(3) . ?
C4 C5 1.382(4) . ?
C5 C6 1.388(4) . ?
C5 H5 0.9500 . ?
C6 H6 0.9500 . ?
C7 C8 1.537(3) . ?
C7 H70 1.0000 . ?
C8 C9 1.533(3) . ?
C8 H8 1.0000 . ?
C9 H91 0.9900 . ?
C9 H92 0.9900 . ?
C11 H11A 0.9800 . ?
C11 H11B 0.9800 . ?
C11 H11C 0.9800 . ?
C10 H10A 0.9800 . ?
C10 H10B 0.9800 . ?
C10 H10C 0.9800 . ?
C12 H12A 0.9800 . ?
C12 H12B 0.9800 . ?
C12 H12C 0.9800 . ?

loop_
_geom_hbond_atom_site_label_D
_geom_hbond_atom_site_label_H
_geom_hbond_atom_site_label_A
_geom_hbond_distance_DH
_geom_hbond_distance_HA
_geom_hbond_distance_DA
_geom_hbond_angle_DHA
_geom_hbond_site_symmetry_A
O4' H4' O9 0.82(3) 1.87(3) 2.665(2) 162(3) 3_565
O9' H9' O4' 0.85(3) 1.92(3) 2.745(2) 165(3) 2_665
O9' H9' O3' 0.85(3) 2.52(3) 3.048(2) 122(2) 2_665
O4 H4 O9' 0.84(4) 1.95(4) 2.751(2) 161(4) 2_664
O7 H7 O4 0.894(18) 2.016(19) 2.902(3) 171(3) 3_455
O9 H9 O10 0.88(4) 1.84(4) 2.725(3) 177(3) .
O10 H10 O9' 0.86(3) 1.90(3) 2.755(3) 177(3) 1_455

loop_
_geom_torsion_atom_site_label_1
_geom_torsion_atom_site_label_2
_geom_torsion_atom_site_label_3
_geom_torsion_atom_site_label_4
_geom_torsion
_geom_torsion_site_symmetry_1
_geom_torsion_site_symmetry_2
_geom_torsion_site_symmetry_3
_geom_torsion_site_symmetry_4
_geom_torsion_publ_flag
C6' C1' C2' C3' -0.8(3) . . . . ?
C7' C1' C2' C3' 176.6(2) . . . . ?
C11 O3' C3' C2' -2.0(3) . . . . ?
C11 O3' C3' C4' 177.79(19) . . . . ?
C1' C2' C3' O3' 179.8(2) . . . . ?
C1' C2' C3' C4' 0.0(3) . . . . ?
O3' C3' C4' O4' 1.9(3) . . . . ?
C2' C3' C4' O4' -178.3(2) . . . . ?
O3' C3' C4' C5' -178.9(2) . . . . ?
C2' C3' C4' C5' 0.8(3) . . . . ?
O4' C4' C5' C6' 178.2(2) . . . . ?
C3' C4' C5' C6' -0.9(3) . . . . ?
C2' C1' C6' C5' 0.7(3) . . . . ?
C7' C1' C6' C5' -176.6(2) . . . . ?
C4' C5' C6' C1' 0.1(3) . . . . ?
C6' C1' C7' C8' 111.1(2) . . . . ?
C2' C1' C7' C8' -66.2(3) . . . . ?
C1' C7' C8' C9' 166.35(19) . . . . ?
C1' C7' C8' C8 -66.4(2) . . . . ?
C8 C8' C9' O9' 173.28(18) . . . . ?
C7' C8' C9' O9' -61.3(2) . . . . ?
C6 C1 C2 C3 -1.4(3) . . . . ?
C7 C1 C2 C3 176.6(2) . . . . ?
C1 C2 C3 O3 -179.5(2) . . . . ?
C1 C2 C3 C4 -0.3(3) . . . . ?
C10 O3 C3 C2 0.8(3) . . . . ?
C10 O3 C3 C4 -178.4(2) . . . . ?
C2 C3 C4 O4 -179.0(2) . . . . ?
O3 C3 C4 O4 0.3(3) . . . . ?
C2 C3 C4 C5 1.9(3) . . . . ?
O3 C3 C4 C5 -178.8(2) . . . . ?
O4 C4 C5 C6 179.1(2) . . . . ?
C3 C4 C5 C6 -1.9(3) . . . . ?
C4 C5 C6 C1 0.2(4) . . . . ?
C2 C1 C6 C5 1.5(3) . . . . ?
C7 C1 C6 C5 -176.5(2) . . . . ?
C6 C1 C7 O7 -16.9(3) . . . . ?
C2 C1 C7 O7 165.18(19) . . . . ?
C6 C1 C7 C8 107.0(2) . . . . ?
C2 C1 C7 C8 -71.0(3) . . . . ?
O7 C7 C8 C9 -69.4(2) . . . . ?
C1 C7 C8 C9 164.23(19) . . . . ?
O7 C7 C8 C8' 59.5(3) . . . . ?
C1 C7 C8 C8' -66.9(2) . . . . ?
C9' C8' C8 C9 36.7(3) . . . . ?
C7' C8' C8 C9 -89.1(2) . . . . ?
C9' C8' C8 C7 -91.1(2) . . . . ?
C7' C8' C8 C7 143.13(19) . . . . ?
C7 C8 C9 O9 -68.1(2) . . . . ?
C8' C8 C9 O9 163.30(18) . . . . ?

loop_
_cod_related_entry_id
_cod_related_entry_database
_cod_related_entry_code
1 ChemSpider 21189890
